data_7703783
loop_
_publ_author_name
'Manankandayalage, Chamila P.'
'Unruh, Daniel K.'
'Krempner, Clemens'

_publ_section_title
;
 Boronic, diboronic and boric acid esters of 1,8-naphthalenediol -
 synthesis, structure and formation of boronium salts.
;
_journal_issue 15
_journal_name_full 'Dalton transactions (Cambridge, England : 2003)'
_journal_page_first 4834
_journal_page_last 4842
_journal_paper_doi 10.1039/d0dt00745e
_journal_volume 49
_journal_year 2020
_chemical_formula_sum 'C16 H8 B F3 O2'
_chemical_formula_weight 300.03
_space_group_IT_number 14
_space_group_name_Hall '-P 2ybc'
_space_group_name_H-M_alt 'P 1 21/c 1'
_symmetry_cell_setting monoclinic
_symmetry_Int_Tables_number 14
_symmetry_space_group_name_Hall '-P 2ybc'
_symmetry_space_group_name_H-M 'P 1 21/c 1'
_atom_sites_solution_hydrogens geom
_atom_sites_solution_primary dual
_atom_sites_solution_secondary difmap
_audit_creation_date 2018-05-28T11:37:16-00:00
_audit_creation_method 'WinGX routine CIF_UPDATE'
_audit_update_record
;
2019-10-30 deposited with the CCDC.	2020-03-16 downloaded from the CCDC.
;
_cell_angle_alpha 90
_cell_angle_beta 102.643(3)
_cell_angle_gamma 90
_cell_formula_units_Z 4
_cell_length_a 9.000(2)
_cell_length_b 9.222(2)
_cell_length_c 15.177(3)
_cell_measurement_reflns_used 1528
_cell_measurement_temperature 100(2)
_cell_measurement_theta_max 25.26
_cell_measurement_theta_min 2.32
_cell_volume 1229.1(5)
_computing_cell_refinement 'Bruker SAINT'
_computing_data_collection 'Bruker APEX2'
_computing_data_reduction 'Bruker SAINT'
_computing_structure_refinement 'SHELXL-2016/6 (Sheldrick, 2016)'
_computing_structure_solution 'SHELXT 2014/5 (Sheldrick, 2014)'
_diffrn_ambient_temperature 100(2)
_diffrn_measured_fraction_theta_full 0.998
_diffrn_measured_fraction_theta_max 0.996
_diffrn_measurement_device_type 'Bruker APEX-II CCD'
_diffrn_measurement_method '\w scans'
_diffrn_radiation_monochromator graphite
_diffrn_radiation_source 'fine-focus sealed tube'
_diffrn_radiation_type MoK\a
_diffrn_radiation_wavelength 0.71073
_diffrn_reflns_av_R_equivalents 0.0464
_diffrn_reflns_av_unetI/netI 0.0518
_diffrn_reflns_Laue_measured_fraction_full 0.998
_diffrn_reflns_Laue_measured_fraction_max 0.996
_diffrn_reflns_limit_h_max 10
_diffrn_reflns_limit_h_min -10
_diffrn_reflns_limit_k_max 11
_diffrn_reflns_limit_k_min -10
_diffrn_reflns_limit_l_max 17
_diffrn_reflns_limit_l_min -18
_diffrn_reflns_number 7797
_diffrn_reflns_point_group_measured_fraction_full 0.998
_diffrn_reflns_point_group_measured_fraction_max 0.996
_diffrn_reflns_theta_full 25.242
_diffrn_reflns_theta_max 25.444
_diffrn_reflns_theta_min 2.319
_exptl_absorpt_coefficient_mu 0.135
_exptl_absorpt_correction_T_max 0.7452
_exptl_absorpt_correction_T_min 0.5830
_exptl_absorpt_correction_type multi-scan
_exptl_absorpt_process_details SADABS
_exptl_crystal_colour yellow
_exptl_crystal_density_diffrn 1.621
_exptl_crystal_description blade
_exptl_crystal_F_000 608
_exptl_crystal_size_max 0.425
_exptl_crystal_size_mid 0.150
_exptl_crystal_size_min 0.03
_refine_diff_density_max 0.215
_refine_diff_density_min -0.211
_refine_diff_density_rms 0.053
_refine_ls_extinction_method none
_refine_ls_goodness_of_fit_ref 1.052
_refine_ls_hydrogen_treatment constr
_refine_ls_matrix_type full
_refine_ls_number_parameters 199
_refine_ls_number_reflns 2270
_refine_ls_number_restraints 0
_refine_ls_restrained_S_all 1.052
_refine_ls_R_factor_all 0.0685
_refine_ls_R_factor_gt 0.0419
_refine_ls_shift/su_max 0
_refine_ls_shift/su_mean 0
_refine_ls_structure_factor_coef Fsqd
_refine_ls_weighting_details 'w=1/[\s^2^(Fo^2^)+(0.0423P)^2^+0.2792P] where P=(Fo^2^+2Fc^2^)/3'
_refine_ls_weighting_scheme calc
_refine_ls_wR_factor_gt 0.096
_refine_ls_wR_factor_ref 0.1066
_reflns_Friedel_coverage 0
_reflns_number_gt 1588
_reflns_number_total 2270
_reflns_threshold_expression 'I > 2\s(I)'
_cod_data_source_file d0dt00745e2.cif
_cod_data_source_block 3a
_cod_depositor_comments 'Adding full bibliography for 7703777--7703788.cif.'
_cod_original_sg_symbol_H-M 'P 21/c'
_cod_database_code 7703783
_shelx_estimated_absorpt_t_min 0.945
_shelx_estimated_absorpt_t_max 0.996

loop_
_symmetry_equiv_pos_as_xyz
'x, y, z'
'-x, y+1/2, -z+1/2'
'-x, -y, -z'
'x, -y-1/2, z-1/2'

loop_
_atom_site_label
_atom_site_type_symbol
_atom_site_fract_x
_atom_site_fract_y
_atom_site_fract_z
_atom_site_U_iso_or_equiv
_atom_site_adp_type
_atom_site_occupancy
_atom_site_site_symmetry_order
_atom_site_calc_flag
_atom_site_refinement_flags_posn
_atom_site_refinement_flags_adp
_atom_site_refinement_flags_occupancy
_atom_site_disorder_assembly
_atom_site_disorder_group
F1 F 0.89775(15) 0.63385(14) 0.78837(8) 0.0263(4) Uani 1 1 d . . . . .
F2 F 1.05881(14) 0.78237(14) 0.68842(9) 0.0261(4) Uani 1 1 d . . . . .
F3 F 1.01378(14) 0.73461(13) 0.50906(9) 0.0226(3) Uani 1 1 d . . . . .
O1 O 0.53619(16) 0.29383(15) 0.56959(9) 0.0157(4) Uani 1 1 d . . . . .
O2 O 0.61517(16) 0.33486(15) 0.43024(10) 0.0164(4) Uani 1 1 d . . . . .
C1 C 0.4299(2) 0.1906(2) 0.52847(14) 0.0144(5) Uani 1 1 d . . . . .
C2 C 0.4188(2) 0.1609(2) 0.43591(14) 0.0150(5) Uani 1 1 d . . . . .
C3 C 0.5122(2) 0.2312(2) 0.38642(15) 0.0149(5) Uani 1 1 d . . . . .
C4 C 0.5062(3) 0.2007(2) 0.29802(15) 0.0178(5) Uani 1 1 d . . . . .
H4 H 0.571472 0.248804 0.266002 0.021 Uiso 1 1 calc R U . . .
C5 C 0.4007(2) 0.0957(2) 0.25499(15) 0.0188(5) Uani 1 1 d . . . . .
H5 H 0.395352 0.072743 0.193355 0.023 Uiso 1 1 calc R U . . .
C6 C 0.3056(2) 0.0262(2) 0.30069(15) 0.0182(5) Uani 1 1 d . . . . .
H6 H 0.23464 -0.042929 0.269947 0.022 Uiso 1 1 calc R U . . .
C7 C 0.3117(2) 0.0559(2) 0.39264(15) 0.0153(5) Uani 1 1 d . . . . .
C8 C 0.2189(2) -0.0123(2) 0.44450(15) 0.0182(5) Uani 1 1 d . . . . .
H8 H 0.145614 -0.081973 0.416881 0.022 Uiso 1 1 calc R U . . .
C9 C 0.2330(2) 0.0207(2) 0.53395(15) 0.0169(5) Uani 1 1 d . . . . .
H9 H 0.169708 -0.026947 0.567434 0.02 Uiso 1 1 calc R U . . .
C10 C 0.3394(2) 0.1236(2) 0.57703(15) 0.0158(5) Uani 1 1 d . . . . .
H10 H 0.348003 0.146032 0.639036 0.019 Uiso 1 1 calc R U . . .
C11 C 0.7421(2) 0.4785(2) 0.56696(15) 0.0153(5) Uani 1 1 d . . . . .
C12 C 0.7669(2) 0.5053(2) 0.65965(15) 0.0171(5) Uani 1 1 d . . . . .
H12 H 0.710865 0.453074 0.695506 0.02 Uiso 1 1 calc R U . . .
C13 C 0.8720(2) 0.6068(2) 0.69892(15) 0.0184(5) Uani 1 1 d . . . . .
C14 C 0.9552(2) 0.6839(2) 0.64872(15) 0.0181(5) Uani 1 1 d . . . . .
C15 C 0.9310(2) 0.6581(2) 0.55698(15) 0.0159(5) Uani 1 1 d . . . . .
C16 C 0.8265(2) 0.5575(2) 0.51591(15) 0.0168(5) Uani 1 1 d . . . . .
H16 H 0.811263 0.541255 0.452755 0.02 Uiso 1 1 calc R U . . .
B1 B 0.6257(3) 0.3622(3) 0.52001(17) 0.0157(6) Uani 1 1 d . . . . .

loop_
_atom_site_aniso_label
_atom_site_aniso_U_11
_atom_site_aniso_U_22
_atom_site_aniso_U_33
_atom_site_aniso_U_23
_atom_site_aniso_U_13
_atom_site_aniso_U_12
F1 0.0281(8) 0.0315(8) 0.0175(8) -0.0041(6) 0.0010(6) -0.0037(6)
F2 0.0200(7) 0.0241(7) 0.0316(8) -0.0061(6) -0.0001(6) -0.0076(6)
F3 0.0196(7) 0.0177(7) 0.0330(8) 0.0008(6) 0.0115(6) -0.0045(6)
O1 0.0148(8) 0.0159(8) 0.0161(8) -0.0022(6) 0.0029(6) -0.0028(6)
O2 0.0166(8) 0.0146(8) 0.0180(8) -0.0012(6) 0.0036(7) -0.0032(6)
C1 0.0146(12) 0.0090(10) 0.0189(12) -0.0001(9) 0.0020(9) 0.0007(9)
C2 0.0130(11) 0.0131(11) 0.0179(12) 0.0003(9) 0.0016(9) 0.0042(9)
C3 0.0133(11) 0.0092(10) 0.0213(13) 0.0009(9) 0.0016(9) 0.0019(9)
C4 0.0187(12) 0.0170(12) 0.0184(12) 0.0010(9) 0.0058(10) 0.0026(10)
C5 0.0227(13) 0.0175(12) 0.0153(12) 0.0009(9) 0.0021(10) 0.0023(10)
C6 0.0182(12) 0.0152(11) 0.0195(13) -0.0031(9) 0.0006(10) 0.0001(10)
C7 0.0146(12) 0.0108(11) 0.0197(12) 0.0005(9) 0.0019(10) 0.0027(9)
C8 0.0133(12) 0.0136(11) 0.0260(13) -0.0015(10) 0.0004(10) -0.0010(9)
C9 0.0145(12) 0.0148(11) 0.0228(13) 0.0009(10) 0.0071(10) 0.0007(9)
C10 0.0178(12) 0.0136(11) 0.0165(12) 0.0004(9) 0.0045(10) 0.0028(9)
C11 0.0141(12) 0.0114(11) 0.0206(12) 0.0018(9) 0.0042(9) 0.0041(9)
C12 0.0132(12) 0.0147(12) 0.0237(13) 0.0027(10) 0.0050(10) 0.0015(9)
C13 0.0181(12) 0.0200(12) 0.0151(12) -0.0035(10) -0.0008(10) 0.0040(10)
C14 0.0114(12) 0.0135(11) 0.0267(13) -0.0045(10) -0.0019(10) -0.0026(9)
C15 0.0128(12) 0.0101(11) 0.0262(13) 0.0037(9) 0.0071(10) 0.0015(9)
C16 0.0167(12) 0.0145(12) 0.0190(13) -0.0007(9) 0.0037(10) 0.0043(10)
B1 0.0135(13) 0.0132(12) 0.0204(14) 0.0029(11) 0.0038(11) 0.0042(10)

loop_
_atom_type_symbol
_atom_type_description
_atom_type_scat_dispersion_real
_atom_type_scat_dispersion_imag
_atom_type_scat_source
C C 0.0033 0.0016 'International Tables Vol C Tables 4.2.6.8 and 6.1.1.4'
H H 0 0 'International Tables Vol C Tables 4.2.6.8 and 6.1.1.4'
B B 0.0013 0.0007 'International Tables Vol C Tables 4.2.6.8 and 6.1.1.4'
F F 0.0171 0.0103 'International Tables Vol C Tables 4.2.6.8 and 6.1.1.4'
O O 0.0106 0.006 'International Tables Vol C Tables 4.2.6.8 and 6.1.1.4'

loop_
_geom_angle_atom_site_label_1
_geom_angle_atom_site_label_2
_geom_angle_atom_site_label_3
_geom_angle
_geom_angle_site_symmetry_1
_geom_angle_site_symmetry_3
_geom_angle_publ_flag
B1 O1 C1 119.72(17) . . ?
B1 O2 C3 119.69(17) . . ?
C10 C1 O1 120.02(19) . . ?
C10 C1 C2 122.0(2) . . ?
O1 C1 C2 117.97(18) . . ?
C3 C2 C1 121.5(2) . . ?
C3 C2 C7 119.5(2) . . ?
C1 C2 C7 118.98(19) . . ?
C4 C3 O2 119.41(19) . . ?
C4 C3 C2 122.2(2) . . ?
O2 C3 C2 118.35(19) . . ?
C3 C4 C5 118.4(2) . . ?
C3 C4 H4 120.8 . . ?
C5 C4 H4 120.8 . . ?
C6 C5 C4 121.1(2) . . ?
C6 C5 H5 119.4 . . ?
C4 C5 H5 119.4 . . ?
C5 C6 C7 121.1(2) . . ?
C5 C6 H6 119.5 . . ?
C7 C6 H6 119.5 . . ?
C6 C7 C8 124.4(2) . . ?
C6 C7 C2 117.7(2) . . ?
C8 C7 C2 118.0(2) . . ?
C9 C8 C7 121.0(2) . . ?
C9 C8 H8 119.5 . . ?
C7 C8 H8 119.5 . . ?
C8 C9 C10 121.2(2) . . ?
C8 C9 H9 119.4 . . ?
C10 C9 H9 119.4 . . ?
C1 C10 C9 118.9(2) . . ?
C1 C10 H10 120.6 . . ?
C9 C10 H10 120.6 . . ?
C12 C11 C16 118.5(2) . . ?
C12 C11 B1 121.7(2) . . ?
C16 C11 B1 119.7(2) . . ?
C13 C12 C11 120.1(2) . . ?
C13 C12 H12 120 . . ?
C11 C12 H12 120 . . ?
F1 C13 C12 120.9(2) . . ?
F1 C13 C14 117.8(2) . . ?
C12 C13 C14 121.3(2) . . ?
F2 C14 C13 120.5(2) . . ?
F2 C14 C15 120.56(19) . . ?
C13 C14 C15 118.9(2) . . ?
F3 C15 C16 120.9(2) . . ?
F3 C15 C14 117.99(19) . . ?
C16 C15 C14 121.1(2) . . ?
C15 C16 C11 120.1(2) . . ?
C15 C16 H16 119.9 . . ?
C11 C16 H16 119.9 . . ?
O2 B1 O1 122.7(2) . . ?
O2 B1 C11 118.4(2) . . ?
O1 B1 C11 118.9(2) . . ?

loop_
_geom_bond_atom_site_label_1
_geom_bond_atom_site_label_2
_geom_bond_distance
_geom_bond_site_symmetry_2
_geom_bond_publ_flag
F1 C13 1.350(2) . ?
F2 C14 1.345(2) . ?
F3 C15 1.349(2) . ?
O1 B1 1.371(3) . ?
O1 C1 1.396(2) . ?
O2 B1 1.368(3) . ?
O2 C3 1.394(2) . ?
C1 C10 1.361(3) . ?
C1 C2 1.413(3) . ?
C2 C3 1.403(3) . ?
C2 C7 1.422(3) . ?
C3 C4 1.360(3) . ?
C4 C5 1.413(3) . ?
C4 H4 0.95 . ?
C5 C6 1.372(3) . ?
C5 H5 0.95 . ?
C6 C7 1.412(3) . ?
C6 H6 0.95 . ?
C7 C8 1.415(3) . ?
C8 C9 1.370(3) . ?
C8 H8 0.95 . ?
C9 C10 1.404(3) . ?
C9 H9 0.95 . ?
C10 H10 0.95 . ?
C11 C12 1.397(3) . ?
C11 C16 1.402(3) . ?
C11 B1 1.558(3) . ?
C12 C13 1.371(3) . ?
C12 H12 0.95 . ?
C13 C14 1.378(3) . ?
C14 C15 1.382(3) . ?
C15 C16 1.370(3) . ?
C16 H16 0.95 . ?
